data_4060822
_journal_name_full Organometallics
_journal_paper_doi 10.1021/om010888f
_journal_year 2002
_chemical_formula_sum 'C26 H31 F5 Zr'
_chemical_formula_weight 529.73
_chemical_name_common Cp*2Zr(C6F5)H
_space_group_IT_number 14
_symmetry_cell_setting monoclinic
_symmetry_space_group_name_Hall '-P 2ybc'
_symmetry_space_group_name_H-M 'P 1 21/c 1'
_cell_angle_alpha 90.00
_cell_angle_beta 102.4420(10)
_cell_angle_gamma 90.00
_cell_formula_units_Z 4
_cell_length_a 10.572
_cell_length_b 13.8666(2)
_cell_length_c 16.7893(3)
_cell_measurement_temperature 193(2)
_cell_volume 2403.38(6)
_diffrn_ambient_temperature 193(2)
_exptl_crystal_density_diffrn 1.464
_cod_depositor_comments
;
The following automatic conversions were performed:
'_symmetry_cell_setting' value 'Monoclinic' changed to 'monoclinic'
according to '/home/saulius/struct/CIF-dictionaries/cif_core.dic'
dictionary named 'cif_core.dic' version 2.4.1 from 2010-06-29.

Automatic conversion script
Id: cif_fix_enum 1527 2010-12-29 10:47:43Z saulius 
;
_cod_original_sg_symbol_H-M 'P 21/c'
_cod_database_code 4060822

loop_
_symmetry_equiv_pos_as_xyz
'x, y, z'
'-x, y+1/2, -z+1/2'
'-x, -y, -z'
'x, -y-1/2, z-1/2'

loop_
_atom_site_label
_atom_site_type_symbol
_atom_site_fract_x
_atom_site_fract_y
_atom_site_fract_z
_atom_site_U_iso_or_equiv
_atom_site_adp_type
_atom_site_occupancy
_atom_site_symmetry_multiplicity
_atom_site_calc_flag
_atom_site_refinement_flags
_atom_site_disorder_assembly
_atom_site_disorder_group
Zr1 Zr 0.800649(19) 0.974897(14) 0.228521(12) 0.02385(7) Uani 1 1 d . . .
H1 H 0.9299(19) 1.0717(15) 0.2518(12) 0.012(5) Uiso 1 1 d . . .
F1 F 0.53752(17) 0.89469(12) 0.28920(10) 0.0522(4) Uani 1 1 d . . .
F2 F 0.37885(16) 0.95851(14) 0.38332(12) 0.0581(5) Uani 1 1 d . . .
F3 F 0.43714(17) 1.12233(14) 0.47293(11) 0.0578(5) Uani 1 1 d . . .
F4 F 0.66168(18) 1.21816(13) 0.47090(11) 0.0585(5) Uani 1 1 d . . .
F5 F 0.81692(16) 1.15846(13) 0.37494(12) 0.0549(4) Uani 1 1 d . . .
C1 C 0.6828(2) 1.02467(17) 0.32536(14) 0.0320(5) Uani 1 1 d . . .
C2 C 0.5719(2) 0.97718(17) 0.33253(15) 0.0355(5) Uani 1 1 d . . .
C3 C 0.4872(2) 1.0077(2) 0.37992(16) 0.0387(5) Uani 1 1 d . . .
C4 C 0.5170(2) 1.0903(2) 0.42594(15) 0.0402(6) Uani 1 1 d . . .
C5 C 0.6300(3) 1.13918(19) 0.42430(15) 0.0395(5) Uani 1 1 d . . .
C6 C 0.7089(2) 1.10555(18) 0.37382(15) 0.0357(5) Uani 1 1 d . . .
C7 C 0.6832(2) 1.11068(17) 0.14109(14) 0.0355(5) Uani 1 1 d . . .
C8 C 0.5951(2) 1.03267(19) 0.13152(15) 0.0364(5) Uani 1 1 d . . .
C9 C 0.6468(2) 0.95582(17) 0.09235(14) 0.0312(5) Uani 1 1 d . . .
C10 C 0.7665(2) 0.98894(16) 0.07553(13) 0.0276(4) Uani 1 1 d . . .
C11 C 0.7890(2) 1.08405(17) 0.10631(14) 0.0321(5) Uani 1 1 d . . .
C12 C 0.6643(4) 1.2080(2) 0.1756(2) 0.0599(9) Uani 1 1 d . . .
H12A H 0.7482 1.2335 0.2044 0.090 Uiso 1 1 calc R . .
H12B H 0.6065 1.2022 0.2138 0.090 Uiso 1 1 calc R . .
H12C H 0.6258 1.2519 0.1313 0.090 Uiso 1 1 calc R . .
C13 C 0.4604(3) 1.0356(3) 0.14747(19) 0.0617(10) Uani 1 1 d . . .
H13A H 0.4308 0.9697 0.1541 0.093 Uiso 1 1 calc R . .
H13B H 0.4017 1.0664 0.1014 0.093 Uiso 1 1 calc R . .
H13C H 0.4610 1.0725 0.1973 0.093 Uiso 1 1 calc R . .
C14 C 0.5766(3) 0.8638(2) 0.06400(16) 0.0458(6) Uani 1 1 d . . .
H14A H 0.6358 0.8191 0.0453 0.069 Uiso 1 1 calc R . .
H14B H 0.5030 0.8777 0.0190 0.069 Uiso 1 1 calc R . .
H14C H 0.5452 0.8345 0.1092 0.069 Uiso 1 1 calc R . .
C15 C 0.8426(3) 0.9422(2) 0.01997(15) 0.0391(5) Uani 1 1 d . . .
H15A H 0.8121 0.8760 0.0081 0.059 Uiso 1 1 calc R . .
H15B H 0.9347 0.9414 0.0466 0.059 Uiso 1 1 calc R . .
H15C H 0.8306 0.9789 -0.0310 0.059 Uiso 1 1 calc R . .
C16 C 0.8975(3) 1.1487(2) 0.09359(18) 0.0474(7) Uani 1 1 d . . .
H16A H 0.9774 1.1110 0.0996 0.071 Uiso 1 1 calc R . .
H16B H 0.9103 1.2006 0.1342 0.071 Uiso 1 1 calc R . .
H16C H 0.8754 1.1766 0.0387 0.071 Uiso 1 1 calc R . .
C17 C 0.8304(2) 0.79892(16) 0.26957(15) 0.0330(5) Uani 1 1 d . . .
C18 C 0.8777(2) 0.85393(17) 0.34159(14) 0.0323(5) Uani 1 1 d . . .
C19 C 0.9882(2) 0.90571(16) 0.33032(14) 0.0312(5) Uani 1 1 d . . .
C20 C 1.0104(2) 0.88238(16) 0.25159(14) 0.0306(4) Uani 1 1 d . . .
C21 C 0.9139(2) 0.81514(16) 0.21492(14) 0.0309(5) Uani 1 1 d . . .
C22 C 0.7273(3) 0.7227(2) 0.2594(2) 0.0502(7) Uani 1 1 d . . .
H22A H 0.6837 0.7182 0.2018 0.075 Uiso 1 1 calc R . .
H22B H 0.6640 0.7397 0.2919 0.075 Uiso 1 1 calc R . .
H22C H 0.7670 0.6605 0.2778 0.075 Uiso 1 1 calc R . .
C23 C 0.8335(3) 0.8452(2) 0.42050(16) 0.0486(7) Uani 1 1 d . . .
H23A H 0.8414 0.9079 0.4480 0.073 Uiso 1 1 calc R . .
H23B H 0.8873 0.7977 0.4556 0.073 Uiso 1 1 calc R . .
H23C H 0.7428 0.8243 0.4094 0.073 Uiso 1 1 calc R . .
C24 C 1.0722(3) 0.9679(2) 0.39385(17) 0.0454(6) Uani 1 1 d . . .
H24A H 1.1288 1.0076 0.3681 0.068 Uiso 1 1 calc R . .
H24B H 1.1251 0.9268 0.4356 0.068 Uiso 1 1 calc R . .
H24C H 1.0173 1.0097 0.4192 0.068 Uiso 1 1 calc R . .
C25 C 1.1212(2) 0.9179(2) 0.21636(17) 0.0426(6) Uani 1 1 d . . .
H25A H 1.1556 0.9776 0.2439 0.064 Uiso 1 1 calc R . .
H25B H 1.0905 0.9303 0.1579 0.064 Uiso 1 1 calc R . .
H25C H 1.1895 0.8689 0.2243 0.064 Uiso 1 1 calc R . .
C26 C 0.9151(3) 0.75408(19) 0.14105(16) 0.0444(6) Uani 1 1 d . . .
H26A H 0.8263 0.7463 0.1093 0.067 Uiso 1 1 calc R . .
H26B H 0.9517 0.6906 0.1584 0.067 Uiso 1 1 calc R . .
H26C H 0.9680 0.7855 0.1073 0.067 Uiso 1 1 calc R . .

loop_
_atom_site_aniso_label
_atom_site_aniso_U_11
_atom_site_aniso_U_22
_atom_site_aniso_U_33
_atom_site_aniso_U_23
_atom_site_aniso_U_13
_atom_site_aniso_U_12
Zr1 0.02314(11) 0.02348(11) 0.02448(11) -0.00030(8) 0.00412(7) 0.00284(8)
F1 0.0559(10) 0.0439(9) 0.0567(10) -0.0062(7) 0.0117(8) -0.0052(8)
F2 0.0361(8) 0.0724(12) 0.0698(12) 0.0116(9) 0.0203(8) -0.0049(8)
F3 0.0591(10) 0.0686(11) 0.0552(10) 0.0073(9) 0.0332(8) 0.0233(9)
F4 0.0670(11) 0.0516(10) 0.0558(10) -0.0184(8) 0.0108(8) 0.0089(8)
F5 0.0424(9) 0.0520(10) 0.0729(12) -0.0115(8) 0.0179(8) -0.0103(7)
C1 0.0290(11) 0.0366(12) 0.0311(11) 0.0032(9) 0.0081(9) 0.0077(9)
C2 0.0400(12) 0.0338(12) 0.0324(12) 0.0036(10) 0.0073(10) 0.0018(10)
C3 0.0298(11) 0.0470(14) 0.0412(13) 0.0122(11) 0.0119(10) 0.0033(10)
C4 0.0383(13) 0.0506(15) 0.0353(12) 0.0087(11) 0.0157(10) 0.0173(11)
C5 0.0447(13) 0.0381(13) 0.0350(12) -0.0030(10) 0.0072(10) 0.0098(11)
C6 0.0300(11) 0.0388(13) 0.0380(12) 0.0015(10) 0.0068(9) 0.0009(10)
C7 0.0428(13) 0.0314(11) 0.0309(11) 0.0060(9) 0.0047(10) 0.0137(10)
C8 0.0252(10) 0.0525(15) 0.0305(11) 0.0104(10) 0.0038(9) 0.0111(10)
C9 0.0264(10) 0.0371(12) 0.0278(11) 0.0051(9) 0.0004(8) -0.0027(9)
C10 0.0259(10) 0.0312(11) 0.0249(10) 0.0027(8) 0.0038(8) 0.0004(8)
C11 0.0349(11) 0.0294(11) 0.0310(11) 0.0057(9) 0.0047(9) 0.0005(9)
C12 0.089(2) 0.0393(15) 0.0536(18) 0.0042(13) 0.0196(17) 0.0282(16)
C13 0.0292(13) 0.110(3) 0.0471(16) 0.0215(17) 0.0103(12) 0.0229(15)
C14 0.0413(14) 0.0507(15) 0.0399(14) 0.0038(12) -0.0036(11) -0.0171(12)
C15 0.0413(13) 0.0459(14) 0.0320(12) 0.0004(10) 0.0120(10) 0.0058(11)
C16 0.0509(16) 0.0400(14) 0.0501(16) 0.0097(12) 0.0080(13) -0.0129(12)
C17 0.0332(11) 0.0246(10) 0.0405(13) 0.0049(9) 0.0066(10) 0.0013(9)
C18 0.0354(11) 0.0306(11) 0.0309(11) 0.0088(9) 0.0070(9) 0.0076(9)
C19 0.0305(11) 0.0305(11) 0.0294(11) 0.0032(9) -0.0007(9) 0.0059(9)
C20 0.0268(10) 0.0305(11) 0.0337(11) 0.0044(9) 0.0051(8) 0.0069(9)
C21 0.0325(11) 0.0256(10) 0.0335(11) 0.0003(9) 0.0050(9) 0.0072(9)
C22 0.0481(15) 0.0324(13) 0.0691(19) 0.0048(13) 0.0103(14) -0.0094(11)
C23 0.0586(17) 0.0513(16) 0.0386(14) 0.0153(12) 0.0167(12) 0.0100(13)
C24 0.0409(14) 0.0507(16) 0.0375(13) -0.0024(12) -0.0073(11) 0.0019(12)
C25 0.0299(12) 0.0505(15) 0.0488(15) 0.0067(12) 0.0116(11) 0.0041(11)
C26 0.0532(16) 0.0347(13) 0.0438(14) -0.0078(11) 0.0067(12) 0.0131(12)

loop_
_geom_bond_atom_site_label_1
_geom_bond_atom_site_label_2
_geom_bond_distance
_geom_bond_site_symmetry_2
_geom_bond_publ_flag
Zr1 C1 2.355(2) . ?
Zr1 C19 2.513(2) . ?
Zr1 C9 2.518(2) . ?
Zr1 C20 2.519(2) . ?
Zr1 C10 2.523(2) . ?
Zr1 C11 2.531(2) . ?
Zr1 C18 2.533(2) . ?
Zr1 C17 2.537(2) . ?
Zr1 C7 2.541(2) . ?
Zr1 C8 2.547(2) . ?
Zr1 C21 2.551(2) . ?
Zr1 H1 1.90(2) . ?
F1 C2 1.362(3) . ?
F2 C3 1.345(3) . ?
F3 C4 1.349(3) . ?
F4 C5 1.346(3) . ?
F5 C6 1.354(3) . ?
C1 C2 1.373(3) . ?
C1 C6 1.378(3) . ?
C2 C3 1.385(4) . ?
C3 C4 1.380(4) . ?
C4 C5 1.378(4) . ?
C5 C6 1.391(3) . ?
C7 C8 1.414(4) . ?
C7 C11 1.417(3) . ?
C7 C12 1.500(4) . ?
C8 C9 1.422(4) . ?
C8 C13 1.505(3) . ?
C9 C10 1.430(3) . ?
C9 C14 1.501(3) . ?
C10 C11 1.418(3) . ?
C10 C15 1.503(3) . ?
C11 C16 1.507(3) . ?
C12 H12A 0.9800 . ?
C12 H12B 0.9800 . ?
C12 H12C 0.9800 . ?
C13 H13A 0.9800 . ?
C13 H13B 0.9800 . ?
C13 H13C 0.9800 . ?
C14 H14A 0.9800 . ?
C14 H14B 0.9800 . ?
C14 H14C 0.9800 . ?
C15 H15A 0.9800 . ?
C15 H15B 0.9800 . ?
C15 H15C 0.9800 . ?
C16 H16A 0.9800 . ?
C16 H16B 0.9800 . ?
C16 H16C 0.9800 . ?
C17 C21 1.421(3) . ?
C17 C18 1.426(3) . ?
C17 C22 1.501(3) . ?
C18 C19 1.418(3) . ?
C18 C23 1.502(3) . ?
C19 C20 1.428(3) . ?
C19 C24 1.503(3) . ?
C20 C21 1.421(3) . ?
C20 C25 1.503(3) . ?
C21 C26 1.504(3) . ?
C22 H22A 0.9800 . ?
C22 H22B 0.9800 . ?
C22 H22C 0.9800 . ?
C23 H23A 0.9800 . ?
C23 H23B 0.9800 . ?
C23 H23C 0.9800 . ?
C24 H24A 0.9800 . ?
C24 H24B 0.9800 . ?
C24 H24C 0.9800 . ?
C25 H25A 0.9801 . ?
C25 H25B 0.9801 . ?
C25 H25C 0.9801 . ?
C26 H26A 0.9800 . ?
C26 H26B 0.9800 . ?
C26 H26C 0.9800 . ?
